data_7250528
loop_
_publ_author_name
'Gishan, Md'
'Middya, Puspendu'
'Burguera, Sergi'
'Frontera, Antonio'
'Chattopadhyay, Shouvik'

_publ_section_title
;
 Synthesis, structural characterization, and DFT analysis of zinc(ii)
 Schiff base complexes featuring noncovalent spodium bonds
;
_journal_issue 30
_journal_name_full CrystEngComm
_journal_page_first 5104
_journal_page_last 5125
_journal_paper_doi 10.1039/D5CE00304K
_journal_volume 27
_journal_year 2025
_chemical_formula_sum 'C22 H28 N2 O4 Zn'
_chemical_formula_weight 449.85
_space_group_crystal_system monoclinic
_space_group_IT_number 14
_space_group_name_Hall '-P 2ybc'
_space_group_name_H-M_alt 'P 1 21/c 1'
_atom_sites_solution_hydrogens mixed
_audit_creation_method SHELXL-2019/3
_audit_update_record
;
2024-11-26 deposited with the CCDC.	2025-06-09 downloaded from the CCDC.
;
_cell_angle_alpha 90
_cell_angle_beta 99.984(3)
_cell_angle_gamma 90
_cell_formula_units_Z 4
_cell_length_a 11.7255(13)
_cell_length_b 14.4835(16)
_cell_length_c 13.8775(15)
_cell_measurement_reflns_used 900
_cell_measurement_temperature 273(2)
_cell_measurement_theta_max 27.426
_cell_measurement_theta_min 2.049
_cell_volume 2321.1(4)
_computing_cell_refinement 'SAINT (Bruker, 2000)'
_computing_data_collection 'SMART (Bruker, 2000)'
_computing_data_reduction SAINT
_computing_molecular_graphics 'Ortep-3 for Windows (Farrugia, 1999) and CAMERON (Watkin et al., 1993)'
_computing_publication_material 'PLATON (Spek, 2003)'
_computing_structure_refinement 'SHELXL-2019/2 (Sheldrick, 2019)'
_computing_structure_solution 'SHELXT 2014/5 (Sheldrick, 2014)'
_diffrn_ambient_temperature 273(2)
_diffrn_measured_fraction_theta_full 0.999
_diffrn_measured_fraction_theta_max 0.999
_diffrn_measurement_device_type 'BRUKER D8 QUEST AREA DETECTOR'
_diffrn_radiation_type MoK\a
_diffrn_radiation_wavelength 0.71073
_diffrn_reflns_av_R_equivalents 0.0529
_diffrn_reflns_av_unetI/netI 0.0288
_diffrn_reflns_Laue_measured_fraction_full 0.999
_diffrn_reflns_Laue_measured_fraction_max 0.999
_diffrn_reflns_limit_h_max 15
_diffrn_reflns_limit_h_min -15
_diffrn_reflns_limit_k_max 18
_diffrn_reflns_limit_k_min -18
_diffrn_reflns_limit_l_max 17
_diffrn_reflns_limit_l_min -17
_diffrn_reflns_number 42382
_diffrn_reflns_point_group_measured_fraction_full 0.999
_diffrn_reflns_point_group_measured_fraction_max 0.999
_diffrn_reflns_theta_full 25.242
_diffrn_reflns_theta_max 27.426
_diffrn_reflns_theta_min 2.049
_exptl_absorpt_coefficient_mu 1.086
_exptl_absorpt_correction_T_max 0.805
_exptl_absorpt_correction_T_min 0.683
_exptl_absorpt_process_details SADABS
_exptl_crystal_density_diffrn 1.287
_exptl_crystal_description block
_exptl_crystal_F_000 944
_exptl_crystal_size_max 0.4
_exptl_crystal_size_mid 0.3
_exptl_crystal_size_min 0.2
_refine_diff_density_max 0.947
_refine_diff_density_min -0.650
_refine_diff_density_rms 0.242
_refine_ls_extinction_method none
_refine_ls_goodness_of_fit_ref 1.118
_refine_ls_hydrogen_treatment mixed
_refine_ls_matrix_type full
_refine_ls_number_parameters 278
_refine_ls_number_reflns 5290
_refine_ls_number_restraints 0
_refine_ls_restrained_S_all 1.118
_refine_ls_R_factor_all 0.0653
_refine_ls_R_factor_gt 0.0457
_refine_ls_shift/su_max 0.001
_refine_ls_shift/su_mean 0.000
_refine_ls_structure_factor_coef Fsqd
_refine_ls_weighting_details 'w=1/[\s^2^(Fo^2^)+(0.0750P)^2^+0.3267P] where P=(Fo^2^+2Fc^2^)/3'
_refine_ls_weighting_scheme calc
_refine_ls_wR_factor_gt 0.1232
_refine_ls_wR_factor_ref 0.1354
_reflns_Friedel_coverage 0.000
_reflns_number_gt 3937
_reflns_number_total 5290
_reflns_threshold_expression 'I > 2\s(I)'
_cod_data_source_file d5ce00304k2.cif
_cod_data_source_block shelx
_cod_depositor_comments 'Adding full bibliography for 7250528--7250532.cif.'
_cod_original_sg_symbol_H-M 'P 21/c'
_cod_database_code 7250528
_shelx_shelxl_version_number 2019/3
_shelx_space_group_comment
;
The symmetry employed for this shelxl refinement is uniquely defined
by the following loop, which should always be used as a source of
symmetry information in preference to the above space-group names.
They are only intended as comments.
;

loop_
_space_group_symop_operation_xyz
'x, y, z'
'-x, y+1/2, -z+1/2'
'-x, -y, -z'
'x, -y-1/2, z-1/2'

loop_
_atom_site_label
_atom_site_type_symbol
_atom_site_fract_x
_atom_site_fract_y
_atom_site_fract_z
_atom_site_U_iso_or_equiv
_atom_site_adp_type
_atom_site_occupancy
_atom_site_site_symmetry_order
_atom_site_calc_flag
_atom_site_refinement_flags_posn
_atom_site_refinement_flags_adp
_atom_site_refinement_flags_occupancy
_atom_site_disorder_assembly
_atom_site_disorder_group
Zn1 Zn 0.71899(2) 0.71224(2) 0.38979(2) 0.04975(13) Uani 1 1 d . . . . .
O3 O 0.76023(16) 0.83385(12) 0.35110(13) 0.0554(4) Uani 1 1 d . . . . .
O1 O 0.61047(16) 0.64554(14) 0.29688(14) 0.0618(5) Uani 1 1 d . . . . .
N2 N 0.66027(19) 0.75071(17) 0.51131(16) 0.0544(5) Uani 1 1 d . . . . .
O4 O 0.7834(2) 0.6406(2) 0.66463(17) 0.0982(8) Uani 1 1 d . . . . .
H4W H 0.767325 0.668056 0.712219 0.147 Uiso 1 1 calc R U . . .
N1 N 0.85065(18) 0.62275(14) 0.39530(15) 0.0501(5) Uani 1 1 d . . . . .
O2 O 0.9792(2) 0.62571(19) 0.60087(18) 0.0911(8) Uani 1 1 d . . . . .
H2W H 0.988451 0.650908 0.654573 0.137 Uiso 1 1 calc R U . . .
C19 C 0.6001(3) 0.6866(2) 0.5690(2) 0.0670(8) Uani 1 1 d . . . . .
C22 C 0.6811(4) 0.6091(2) 0.6059(3) 0.0864(11) Uani 1 1 d . . . . .
H22A H 0.642132 0.566701 0.643451 0.104 Uiso 1 1 calc R U . . .
H22B H 0.700642 0.575546 0.550475 0.104 Uiso 1 1 calc R U . . .
C20 C 0.4874(4) 0.6526(5) 0.5091(3) 0.138(2) Uani 1 1 d . . . . .
H20A H 0.503292 0.626043 0.448667 0.165 Uiso 1 1 calc R U . . .
H20B H 0.456155 0.604158 0.545129 0.165 Uiso 1 1 calc R U . . .
C21 C 0.3986(5) 0.7266(7) 0.4851(6) 0.234(6) Uani 1 1 d . . . . .
H21A H 0.329581 0.700885 0.447276 0.351 Uiso 1 1 calc R U . . .
H21B H 0.380899 0.752321 0.544548 0.351 Uiso 1 1 calc R U . . .
H21C H 0.428066 0.774220 0.448025 0.351 Uiso 1 1 calc R U . . .
C18 C 0.6803(3) 0.8319(2) 0.5445(2) 0.0635(7) Uani 1 1 d . . . . .
C17 C 0.7405(3) 0.9066(2) 0.5040(2) 0.0655(7) Uani 1 1 d . . . . .
C12 C 0.7786(3) 0.90389(19) 0.41191(19) 0.0574(6) Uani 1 1 d . . . . .
C13 C 0.8348(4) 0.9806(3) 0.3847(3) 0.0980(13) Uani 1 1 d . . . . .
H13 H 0.858275 0.981241 0.324006 0.118 Uiso 1 1 calc R U . . .
C14 C 0.8570(6) 1.0562(3) 0.4448(4) 0.155(3) Uani 1 1 d . . . . .
H14 H 0.898521 1.105728 0.425909 0.186 Uiso 1 1 calc R U . . .
C15 C 0.8178(6) 1.0593(3) 0.5338(4) 0.148(2) Uani 1 1 d . . . . .
H15 H 0.830569 1.111203 0.573772 0.178 Uiso 1 1 calc R U . . .
C16 C 0.7613(4) 0.9860(3) 0.5607(3) 0.1064(14) Uani 1 1 d . . . . .
H16 H 0.734684 0.988205 0.620041 0.128 Uiso 1 1 calc R U . . .
C8 C 0.9737(2) 0.6467(2) 0.4286(2) 0.0612(7) Uani 1 1 d . . . . .
C11 C 0.9903(3) 0.6912(2) 0.5289(3) 0.0733(9) Uani 1 1 d . . . . .
H11A H 1.066515 0.719240 0.543168 0.088 Uiso 1 1 calc R U . . .
H11B H 0.933112 0.739493 0.529306 0.088 Uiso 1 1 calc R U . . .
C9 C 1.0156(3) 0.7091(2) 0.3543(3) 0.0836(10) Uani 1 1 d . . . . .
H9A H 0.966546 0.763442 0.344974 0.100 Uiso 1 1 calc R U . . .
H9B H 1.093576 0.729460 0.380687 0.100 Uiso 1 1 calc R U . . .
C7 C 0.8282(2) 0.53988(19) 0.36500(19) 0.0533(6) Uani 1 1 d . . . . .
C6 C 0.7175(2) 0.50290(18) 0.31941(18) 0.0541(6) Uani 1 1 d . . . . .
C1 C 0.6175(2) 0.5566(2) 0.28514(17) 0.0543(6) Uani 1 1 d . . . . .
C2 C 0.5212(3) 0.5088(3) 0.2312(2) 0.0725(8) Uani 1 1 d . . . . .
H2 H 0.454778 0.541653 0.205251 0.087 Uiso 1 1 calc R U . . .
C3 C 0.5242(3) 0.4153(3) 0.2166(3) 0.0851(11) Uani 1 1 d . . . . .
H3 H 0.458935 0.386115 0.182230 0.102 Uiso 1 1 calc R U . . .
C4 C 0.6209(4) 0.3634(3) 0.2512(3) 0.0852(10) Uani 1 1 d . . . . .
H4 H 0.621503 0.300040 0.240630 0.102 Uiso 1 1 calc R U . . .
C5 C 0.7153(3) 0.4072(2) 0.3012(2) 0.0707(8) Uani 1 1 d . . . . .
H5 H 0.781181 0.372607 0.324351 0.085 Uiso 1 1 calc R U . . .
C10 C 1.0161(5) 0.6669(4) 0.2605(4) 0.141(2) Uani 1 1 d . . . . .
H10A H 1.043539 0.710510 0.217720 0.212 Uiso 1 1 calc R U . . .
H10B H 1.066110 0.613935 0.268453 0.212 Uiso 1 1 calc R U . . .
H10C H 0.938896 0.647966 0.232688 0.212 Uiso 1 1 calc R U . . .
H7 H 0.890(2) 0.4999(17) 0.3683(18) 0.044(6) Uiso 1 1 d . . . . .
H19 H 0.649(2) 0.851(2) 0.605(2) 0.060(8) Uiso 1 1 d . . . . .
H8A H 1.030(2) 0.585(2) 0.430(2) 0.063(8) Uiso 1 1 d . . . . .
H19A H 0.587(3) 0.722(2) 0.628(3) 0.072(10) Uiso 1 1 d . . . . .

loop_
_atom_site_aniso_label
_atom_site_aniso_U_11
_atom_site_aniso_U_22
_atom_site_aniso_U_33
_atom_site_aniso_U_23
_atom_site_aniso_U_13
_atom_site_aniso_U_12
Zn1 0.0524(2) 0.0506(2) 0.04673(19) -0.00015(12) 0.00991(13) 0.00260(12)
O3 0.0725(12) 0.0503(10) 0.0458(9) -0.0010(8) 0.0169(8) -0.0006(9)
O1 0.0543(10) 0.0670(12) 0.0599(11) -0.0015(9) -0.0018(8) -0.0004(9)
N2 0.0590(13) 0.0616(13) 0.0443(11) 0.0039(10) 0.0136(10) 0.0011(11)
O4 0.0993(19) 0.141(2) 0.0591(14) 0.0260(15) 0.0282(13) 0.0256(17)
N1 0.0475(11) 0.0509(12) 0.0512(11) -0.0019(9) 0.0068(9) 0.0005(9)
O2 0.0871(16) 0.112(2) 0.0699(14) -0.0048(14) 0.0012(12) 0.0323(14)
C19 0.0757(19) 0.082(2) 0.0472(15) 0.0030(14) 0.0226(14) -0.0112(16)
C22 0.134(3) 0.067(2) 0.071(2) 0.0087(16) 0.052(2) -0.001(2)
C20 0.107(3) 0.233(7) 0.074(2) 0.022(3) 0.018(2) -0.083(4)
C21 0.081(3) 0.407(13) 0.200(8) 0.185(9) -0.011(4) -0.019(5)
C18 0.0727(18) 0.074(2) 0.0470(14) 0.0007(14) 0.0189(13) 0.0032(15)
C17 0.087(2) 0.0604(17) 0.0518(15) -0.0065(13) 0.0191(14) -0.0017(15)
C12 0.0705(18) 0.0528(15) 0.0500(14) -0.0028(12) 0.0131(12) -0.0014(13)
C13 0.155(4) 0.075(2) 0.072(2) -0.0110(18) 0.045(2) -0.042(2)
C14 0.271(7) 0.091(3) 0.125(4) -0.037(3) 0.093(5) -0.092(4)
C15 0.263(7) 0.091(3) 0.107(3) -0.047(3) 0.077(4) -0.073(4)
C16 0.175(4) 0.079(2) 0.076(2) -0.027(2) 0.051(3) -0.029(3)
C8 0.0475(14) 0.0633(17) 0.0714(18) -0.0055(14) 0.0063(13) 0.0028(12)
C11 0.0568(17) 0.075(2) 0.082(2) -0.0218(17) -0.0040(16) 0.0030(14)
C9 0.0627(19) 0.084(2) 0.108(3) 0.012(2) 0.0239(19) -0.0004(16)
C7 0.0590(15) 0.0518(14) 0.0478(13) -0.0006(11) 0.0062(11) 0.0050(12)
C6 0.0666(16) 0.0552(15) 0.0402(12) -0.0017(11) 0.0083(11) -0.0100(12)
C1 0.0542(14) 0.0703(18) 0.0386(12) 0.0000(11) 0.0088(10) -0.0126(12)
C2 0.0604(17) 0.097(2) 0.0592(17) -0.0071(16) 0.0065(14) -0.0175(16)
C3 0.087(2) 0.098(3) 0.070(2) -0.0218(19) 0.0102(18) -0.041(2)
C4 0.116(3) 0.067(2) 0.073(2) -0.0131(17) 0.014(2) -0.028(2)
C5 0.094(2) 0.0583(17) 0.0578(16) -0.0048(13) 0.0073(15) -0.0096(16)
C10 0.184(6) 0.155(5) 0.100(3) 0.013(3) 0.069(4) -0.002(5)

loop_
_atom_type_symbol
_atom_type_description
_atom_type_scat_dispersion_real
_atom_type_scat_dispersion_imag
_atom_type_scat_source
C C 0.0033 0.0016 'International Tables Vol C Tables 4.2.6.8 and 6.1.1.4'
H H 0.0000 0.0000 'International Tables Vol C Tables 4.2.6.8 and 6.1.1.4'
N N 0.0061 0.0033 'International Tables Vol C Tables 4.2.6.8 and 6.1.1.4'
O O 0.0106 0.0060 'International Tables Vol C Tables 4.2.6.8 and 6.1.1.4'
Zn Zn 0.2839 1.4301 'International Tables Vol C Tables 4.2.6.8 and 6.1.1.4'

loop_
_geom_angle_atom_site_label_1
_geom_angle_atom_site_label_2
_geom_angle_atom_site_label_3
_geom_angle
_geom_angle_site_symmetry_1
_geom_angle_site_symmetry_3
_geom_angle_publ_flag
O1 Zn1 O3 116.38(8) . . ?
O1 Zn1 N1 96.72(8) . . ?
O3 Zn1 N1 111.86(8) . . ?
O1 Zn1 N2 114.97(9) . . ?
O3 Zn1 N2 96.87(9) . . ?
N1 Zn1 N2 121.38(9) . . ?
C12 O3 Zn1 123.23(16) . . ?
C1 O1 Zn1 122.36(16) . . ?
C18 N2 C19 117.3(2) . . ?
C18 N2 Zn1 119.51(19) . . ?
C19 N2 Zn1 123.0(2) . . ?
C22 O4 H4W 109.5 . . ?
C7 N1 C8 117.1(2) . . ?
C7 N1 Zn1 118.61(18) . . ?
C8 N1 Zn1 124.28(17) . . ?
C11 O2 H2W 109.5 . . ?
N2 C19 C22 108.7(3) . . ?
N2 C19 C20 111.0(3) . . ?
C22 C19 C20 112.5(4) . . ?
N2 C19 H19A 106.3(19) . . ?
C22 C19 H19A 106.5(19) . . ?
C20 C19 H19A 111.6(19) . . ?
O4 C22 C19 112.4(3) . . ?
O4 C22 H22A 109.1 . . ?
C19 C22 H22A 109.1 . . ?
O4 C22 H22B 109.1 . . ?
C19 C22 H22B 109.1 . . ?
H22A C22 H22B 107.9 . . ?
C21 C20 C19 113.5(6) . . ?
C21 C20 H20A 108.9 . . ?
C19 C20 H20A 108.9 . . ?
C21 C20 H20B 108.9 . . ?
C19 C20 H20B 108.9 . . ?
H20A C20 H20B 107.7 . . ?
C20 C21 H21A 109.5 . . ?
C20 C21 H21B 109.5 . . ?
H21A C21 H21B 109.5 . . ?
C20 C21 H21C 109.5 . . ?
H21A C21 H21C 109.5 . . ?
H21B C21 H21C 109.5 . . ?
N2 C18 C17 128.3(3) . . ?
N2 C18 H19 118.7(17) . . ?
C17 C18 H19 113.0(17) . . ?
C16 C17 C12 118.6(3) . . ?
C16 C17 C18 116.4(3) . . ?
C12 C17 C18 125.0(3) . . ?
O3 C12 C13 118.7(3) . . ?
O3 C12 C17 123.7(2) . . ?
C13 C12 C17 117.6(3) . . ?
C14 C13 C12 121.7(3) . . ?
C14 C13 H13 119.2 . . ?
C12 C13 H13 119.2 . . ?
C13 C14 C15 120.6(4) . . ?
C13 C14 H14 119.7 . . ?
C15 C14 H14 119.7 . . ?
C16 C15 C14 118.5(4) . . ?
C16 C15 H15 120.8 . . ?
C14 C15 H15 120.8 . . ?
C15 C16 C17 123.0(4) . . ?
C15 C16 H16 118.5 . . ?
C17 C16 H16 118.5 . . ?
N1 C8 C11 110.5(2) . . ?
N1 C8 C9 110.0(3) . . ?
C11 C8 C9 111.4(3) . . ?
N1 C8 H8A 111.3(15) . . ?
C11 C8 H8A 110.0(15) . . ?
C9 C8 H8A 103.5(15) . . ?
O2 C11 C8 110.7(3) . . ?
O2 C11 H11A 109.5 . . ?
C8 C11 H11A 109.5 . . ?
O2 C11 H11B 109.5 . . ?
C8 C11 H11B 109.5 . . ?
H11A C11 H11B 108.1 . . ?
C10 C9 C8 114.5(4) . . ?
C10 C9 H9A 108.6 . . ?
C8 C9 H9A 108.6 . . ?
C10 C9 H9B 108.6 . . ?
C8 C9 H9B 108.6 . . ?
H9A C9 H9B 107.6 . . ?
N1 C7 C6 127.4(3) . . ?
N1 C7 H7 117.1(15) . . ?
C6 C7 H7 115.4(15) . . ?
C5 C6 C1 119.4(3) . . ?
C5 C6 C7 115.5(3) . . ?
C1 C6 C7 124.8(2) . . ?
O1 C1 C6 124.5(2) . . ?
O1 C1 C2 119.0(3) . . ?
C6 C1 C2 116.4(3) . . ?
C3 C2 C1 121.3(3) . . ?
C3 C2 H2 119.3 . . ?
C1 C2 H2 119.3 . . ?
C2 C3 C4 121.9(3) . . ?
C2 C3 H3 119.0 . . ?
C4 C3 H3 119.0 . . ?
C5 C4 C3 118.2(3) . . ?
C5 C4 H4 120.9 . . ?
C3 C4 H4 120.9 . . ?
C4 C5 C6 122.6(3) . . ?
C4 C5 H5 118.7 . . ?
C6 C5 H5 118.7 . . ?
C9 C10 H10A 109.5 . . ?
C9 C10 H10B 109.5 . . ?
H10A C10 H10B 109.5 . . ?
C9 C10 H10C 109.5 . . ?
H10A C10 H10C 109.5 . . ?
H10B C10 H10C 109.5 . . ?

loop_
_geom_bond_atom_site_label_1
_geom_bond_atom_site_label_2
_geom_bond_distance
_geom_bond_site_symmetry_2
_geom_bond_publ_flag
Zn1 O1 1.9094(19) . ?
Zn1 O3 1.9273(18) . ?
Zn1 N1 2.007(2) . ?
Zn1 N2 2.008(2) . ?
O3 C12 1.313(3) . ?
O1 C1 1.303(3) . ?
N2 C18 1.271(4) . ?
N2 C19 1.482(4) . ?
O4 C22 1.404(5) . ?
O4 H4W 0.8200 . ?
N1 C7 1.284(3) . ?
N1 C8 1.478(3) . ?
O2 C11 1.400(4) . ?
O2 H2W 0.8200 . ?
C19 C22 1.501(5) . ?
C19 C20 1.516(5) . ?
C19 H19A 1.01(3) . ?
C22 H22A 0.9700 . ?
C22 H22B 0.9700 . ?
C20 C21 1.491(10) . ?
C20 H20A 0.9700 . ?
C20 H20B 0.9700 . ?
C21 H21A 0.9600 . ?
C21 H21B 0.9600 . ?
C21 H21C 0.9600 . ?
C18 C17 1.455(4) . ?
C18 H19 1.01(3) . ?
C17 C16 1.390(4) . ?
C17 C12 1.426(4) . ?
C12 C13 1.377(4) . ?
C13 C14 1.375(5) . ?
C13 H13 0.9300 . ?
C14 C15 1.391(7) . ?
C14 H14 0.9300 . ?
C15 C16 1.339(6) . ?
C15 H15 0.9300 . ?
C16 H16 0.9300 . ?
C8 C11 1.515(4) . ?
C8 C9 1.516(5) . ?
C8 H8A 1.11(3) . ?
C11 H11A 0.9700 . ?
C11 H11B 0.9700 . ?
C9 C10 1.439(6) . ?
C9 H9A 0.9700 . ?
C9 H9B 0.9700 . ?
C7 C6 1.446(4) . ?
C7 H7 0.92(2) . ?
C6 C5 1.408(4) . ?
C6 C1 1.418(4) . ?
C1 C2 1.423(4) . ?
C2 C3 1.370(5) . ?
C2 H2 0.9300 . ?
C3 C4 1.375(5) . ?
C3 H3 0.9300 . ?
C4 C5 1.358(5) . ?
C4 H4 0.9300 . ?
C5 H5 0.9300 . ?
C10 H10A 0.9600 . ?
C10 H10B 0.9600 . ?
C10 H10C 0.9600 . ?

loop_
_geom_torsion_atom_site_label_1
_geom_torsion_atom_site_label_2
_geom_torsion_atom_site_label_3
_geom_torsion_atom_site_label_4
_geom_torsion
_geom_torsion_site_symmetry_1
_geom_torsion_site_symmetry_2
_geom_torsion_site_symmetry_3
_geom_torsion_site_symmetry_4
_geom_torsion_publ_flag
C18 N2 C19 C22 -115.0(3) . . . . ?
Zn1 N2 C19 C22 61.0(3) . . . . ?
C18 N2 C19 C20 120.8(4) . . . . ?
Zn1 N2 C19 C20 -63.2(4) . . . . ?
N2 C19 C22 O4 59.1(3) . . . . ?
C20 C19 C22 O4 -177.6(3) . . . . ?
N2 C19 C20 C21 -67.1(5) . . . . ?
C22 C19 C20 C21 170.9(4) . . . . ?
C19 N2 C18 C17 178.0(3) . . . . ?
Zn1 N2 C18 C17 1.9(4) . . . . ?
N2 C18 C17 C16 -173.4(4) . . . . ?
N2 C18 C17 C12 6.6(5) . . . . ?
Zn1 O3 C12 C13 164.1(3) . . . . ?
Zn1 O3 C12 C17 -18.0(4) . . . . ?
C16 C17 C12 O3 -177.7(3) . . . . ?
C18 C17 C12 O3 2.3(5) . . . . ?
C16 C17 C12 C13 0.3(5) . . . . ?
C18 C17 C12 C13 -179.7(3) . . . . ?
O3 C12 C13 C14 -179.9(5) . . . . ?
C17 C12 C13 C14 2.0(7) . . . . ?
C12 C13 C14 C15 -3.3(10) . . . . ?
C13 C14 C15 C16 2.0(11) . . . . ?
C14 C15 C16 C17 0.4(10) . . . . ?
C12 C17 C16 C15 -1.5(8) . . . . ?
C18 C17 C16 C15 178.5(5) . . . . ?
C7 N1 C8 C11 -129.1(3) . . . . ?
Zn1 N1 C8 C11 53.4(3) . . . . ?
C7 N1 C8 C9 107.5(3) . . . . ?
Zn1 N1 C8 C9 -70.0(3) . . . . ?
N1 C8 C11 O2 72.3(3) . . . . ?
C9 C8 C11 O2 -165.1(3) . . . . ?
N1 C8 C9 C10 -64.6(4) . . . . ?
C11 C8 C9 C10 172.5(4) . . . . ?
C8 N1 C7 C6 -172.8(3) . . . . ?
Zn1 N1 C7 C6 4.9(4) . . . . ?
N1 C7 C6 C5 -174.5(3) . . . . ?
N1 C7 C6 C1 11.4(4) . . . . ?
Zn1 O1 C1 C6 -16.3(3) . . . . ?
Zn1 O1 C1 C2 166.30(19) . . . . ?
C5 C6 C1 O1 -179.2(3) . . . . ?
C7 C6 C1 O1 -5.3(4) . . . . ?
C5 C6 C1 C2 -1.7(4) . . . . ?
C7 C6 C1 C2 172.1(2) . . . . ?
O1 C1 C2 C3 179.9(3) . . . . ?
C6 C1 C2 C3 2.3(4) . . . . ?
C1 C2 C3 C4 -1.5(5) . . . . ?
C2 C3 C4 C5 0.0(6) . . . . ?
C3 C4 C5 C6 0.5(5) . . . . ?
C1 C6 C5 C4 0.4(5) . . . . ?
C7 C6 C5 C4 -174.1(3) . . . . ?
